data_1546109
loop_
_publ_author_name
'Liu, Rai-Shung'
'Liu, Jinxian'
'Skaria, Manisha'
'Sharma, Pankaj'
'Chiang, Yun-Wei'

_publ_section_title
;
 Ground-State Dioxygen Undergoes Metal-Free [3+2]-Annulations with Allenes
 and Nitrosoarenes Under Ambient Conditions
;
_journal_name_full 'Chem. Sci.'
_journal_paper_doi 10.1039/C7SC01770G
_journal_year 2017
_chemical_absolute_configuration rm
_chemical_formula_sum 'C16 H15 N O3'
_chemical_formula_weight 269.29
_space_group_crystal_system trigonal
_space_group_IT_number 145
_space_group_name_Hall 'P 32'
_space_group_name_H-M_alt 'P 32'
_symmetry_space_group_name_Hall 'P 32'
_symmetry_space_group_name_H-M 'P 32'
_atom_sites_solution_hydrogens geom
_audit_creation_method SHELXL-2014/6
_audit_update_record
;
2016-09-30 deposited with the CCDC.
2017-05-24 downloaded from the CCDC.
;
_cell_angle_alpha 90
_cell_angle_beta 90
_cell_angle_gamma 120
_cell_formula_units_Z 3
_cell_length_a 13.9065(11)
_cell_length_b 13.9065(11)
_cell_length_c 6.0548(5)
_cell_measurement_reflns_used 2911
_cell_measurement_temperature 100(2)
_cell_measurement_theta_max 26.0153
_cell_measurement_theta_min 2.9295
_cell_volume 1014.07(14)
_computing_cell_refinement 'SAINT V8.34A (Bruker AXS Inc., 2013)'
_computing_data_collection 'APEX2 (Bruker AXS, 2010)'
_computing_data_reduction 'SAINT V8.34A (Bruker AXS Inc., 2013)'
_computing_molecular_graphics 'SHELXTL (Sheldrick, 2008)'
_computing_publication_material SHELXTL
_computing_structure_refinement 'SHELXL-2014/6 (Sheldrick, 2014)'
_diffrn_ambient_temperature 100(2)
_diffrn_detector_area_resol_mean 8.3333
_diffrn_measured_fraction_theta_full 0.999
_diffrn_measured_fraction_theta_max 0.999
_diffrn_measurement_device_type 'Bruker APEX-II CCD'
_diffrn_measurement_method '\f and \w scans'
_diffrn_radiation_type MoK\a
_diffrn_radiation_wavelength 0.71073
_diffrn_reflns_av_R_equivalents 0.0315
_diffrn_reflns_av_unetI/netI 0.0343
_diffrn_reflns_Laue_measured_fraction_full 0.999
_diffrn_reflns_Laue_measured_fraction_max 0.999
_diffrn_reflns_limit_h_max 17
_diffrn_reflns_limit_h_min -17
_diffrn_reflns_limit_k_max 17
_diffrn_reflns_limit_k_min -17
_diffrn_reflns_limit_l_max 7
_diffrn_reflns_limit_l_min -7
_diffrn_reflns_number 7841
_diffrn_reflns_point_group_measured_fraction_full 0.999
_diffrn_reflns_point_group_measured_fraction_max 0.999
_diffrn_reflns_theta_full 25.242
_diffrn_reflns_theta_max 26.327
_diffrn_reflns_theta_min 1.691
_exptl_absorpt_coefficient_mu 0.092
_exptl_absorpt_correction_T_max 0.9485
_exptl_absorpt_correction_T_min 0.8931
_exptl_absorpt_correction_type multi-scan
_exptl_absorpt_process_details 'SADABS V2014/4 (Bruker AXS Inc.)'
_exptl_crystal_colour Colorless
_exptl_crystal_density_diffrn 1.323
_exptl_crystal_density_meas ?
_exptl_crystal_density_method 'not measured'
_exptl_crystal_description Columnar
_exptl_crystal_F_000 426
_exptl_crystal_size_max 0.20
_exptl_crystal_size_mid 0.02
_exptl_crystal_size_min 0.02
_refine_diff_density_max 0.222
_refine_diff_density_min -0.234
_refine_diff_density_rms 0.073
_refine_ls_abs_structure_details
;
 Refined as an inversion twin.
;
_refine_ls_abs_structure_Flack 0.1(15)
_refine_ls_extinction_method none
_refine_ls_goodness_of_fit_ref 1.205
_refine_ls_hydrogen_treatment constr
_refine_ls_matrix_type full
_refine_ls_number_parameters 184
_refine_ls_number_reflns 2610
_refine_ls_number_restraints 1
_refine_ls_restrained_S_all 1.205
_refine_ls_R_factor_all 0.0351
_refine_ls_R_factor_gt 0.0295
_refine_ls_shift/su_max 0.000
_refine_ls_shift/su_mean 0.000
_refine_ls_structure_factor_coef Fsqd
_refine_ls_weighting_details 'w=1/[\s^2^(Fo^2^)+(0.0591P)^2^] where P=(Fo^2^+2Fc^2^)/3'
_refine_ls_weighting_scheme calc
_refine_ls_wR_factor_gt 0.0778
_refine_ls_wR_factor_ref 0.1020
_reflns_Friedel_coverage 1.000
_reflns_Friedel_fraction_full 0.999
_reflns_Friedel_fraction_max 0.999
_reflns_number_gt 2439
_reflns_number_total 2610
_reflns_threshold_expression 'I > 2\s(I)'
_cod_data_source_file c7sc01770g2.cif
_cod_data_source_block 160334LT_0m
_cod_depositor_comments
;
The following automatic conversions were performed:

'_chemical_absolute_configuration' value 'RM' changed to 'rm'
according to
/home/data/users/saulius/crontab/automatic-downloads/rss-feeds/RSC/lib/dictionaries/cif_core.dic
dictionary named 'cif_core.dic' version 2.4.2 from 2011-04-26.

'_exptl_crystal_density_meas' value 'not measured' was changed to '?'
- the value is perceived as not measured.

Automatic conversion script
Id: cif_fix_values 4973 2017-02-22 13:04:09Z antanas 
;
_cod_original_cell_volume 1014.07(18)
_cod_database_code 1546109
_shelx_space_group_comment
;
The symmetry employed for this shelxl refinement is uniquely defined
by the following loop, which should always be used as a source of
symmetry information in preference to the above space-group names.
They are only intended as comments.
;
_shelxl_version_number 2014/6

loop_
_space_group_symop_operation_xyz
'x, y, z'
'-y, x-y, z+2/3'
'-x+y, -x, z+1/3'

loop_
_atom_site_label
_atom_site_type_symbol
_atom_site_fract_x
_atom_site_fract_y
_atom_site_fract_z
_atom_site_U_iso_or_equiv
_atom_site_adp_type
_atom_site_occupancy
_atom_site_site_symmetry_order
_atom_site_calc_flag
_atom_site_refinement_flags_posn
_atom_site_refinement_flags_adp
O1 O 0.54771(17) 0.51656(16) 0.0443(3) 0.0205(5) Uani 1 1 d . .
O2 O 0.49202(16) 0.74201(15) 0.4454(3) 0.0184(4) Uani 1 1 d . .
O3 O 0.28068(16) 0.43457(15) 0.1672(3) 0.0190(4) Uani 1 1 d . .
H11 H 0.2624 0.4432 0.0396 0.028 Uiso 1 1 calc R U
N1 N 0.52614(19) 0.67418(18) 0.3761(3) 0.0139(5) Uani 1 1 d . .
C1 C 0.4566(2) 0.2463(2) 0.6716(5) 0.0211(6) Uani 1 1 d . .
H1 H 0.4468 0.1894 0.7712 0.025 Uiso 1 1 calc R U
C2 C 0.5138(2) 0.2607(2) 0.4742(5) 0.0203(6) Uani 1 1 d . .
H3 H 0.5436 0.2142 0.4404 0.024 Uiso 1 1 calc R U
C3 C 0.5271(2) 0.3428(2) 0.3272(5) 0.0182(6) Uani 1 1 d . .
H4 H 0.5651 0.3519 0.1917 0.022 Uiso 1 1 calc R U
C4 C 0.4844(2) 0.4125(2) 0.3787(4) 0.0153(6) Uani 1 1 d . .
C5 C 0.5017(2) 0.5018(2) 0.2221(5) 0.0143(5) Uani 1 1 d . .
C6 C 0.4585(2) 0.5778(2) 0.2931(4) 0.0142(5) Uani 1 1 d . .
C7 C 0.6453(2) 0.7162(2) 0.3875(5) 0.0154(5) Uani 1 1 d . .
C8 C 0.6900(2) 0.6924(2) 0.5692(5) 0.0195(6) Uani 1 1 d . .
H10 H 0.6441 0.6493 0.6881 0.023 Uiso 1 1 calc R U
C9 C 0.8035(2) 0.7331(2) 0.5733(5) 0.0208(6) Uani 1 1 d . .
H9 H 0.8353 0.7174 0.6972 0.025 Uiso 1 1 calc R U
C10 C 0.8721(2) 0.7963(2) 0.4006(5) 0.0196(6) Uani 1 1 d . .
C11 C 0.9958(3) 0.8418(3) 0.4068(6) 0.0283(7) Uani 1 1 d . .
H2 H 1.0333 0.9203 0.4490 0.042 Uiso 1 1 calc R U
H5 H 1.0216 0.8344 0.2604 0.042 Uiso 1 1 calc R U
H6 H 1.0130 0.8001 0.5150 0.042 Uiso 1 1 calc R U
C12 C 0.4138(2) 0.3147(2) 0.7232(5) 0.0199(6) Uani 1 1 d . .
H15 H 0.3748 0.3045 0.8579 0.024 Uiso 1 1 calc R U
C13 C 0.4278(2) 0.3981(2) 0.5781(5) 0.0180(6) Uani 1 1 d . .
H14 H 0.3990 0.4454 0.6142 0.022 Uiso 1 1 calc R U
C14 C 0.8236(3) 0.8190(3) 0.2212(5) 0.0256(7) Uani 1 1 d . .
H7 H 0.8692 0.8622 0.1020 0.031 Uiso 1 1 calc R U
C15 C 0.7108(2) 0.7801(2) 0.2132(5) 0.0214(6) Uani 1 1 d . .
H8 H 0.6788 0.7966 0.0910 0.026 Uiso 1 1 calc R U
C16 C 0.3365(2) 0.5383(2) 0.2759(5) 0.0160(6) Uani 1 1 d . .
H13 H 0.3050 0.5313 0.4256 0.019 Uiso 1 1 calc R U
H12 H 0.3255 0.5934 0.1928 0.019 Uiso 1 1 calc R U

loop_
_atom_site_aniso_label
_atom_site_aniso_U_11
_atom_site_aniso_U_22
_atom_site_aniso_U_33
_atom_site_aniso_U_23
_atom_site_aniso_U_13
_atom_site_aniso_U_12
O1 0.0206(10) 0.0212(10) 0.0201(10) 0.0008(8) 0.0048(8) 0.0108(9)
O2 0.0223(11) 0.0182(10) 0.0192(10) -0.0035(8) -0.0008(8) 0.0135(9)
O3 0.0186(10) 0.0144(10) 0.0209(10) 0.0004(8) -0.0040(8) 0.0059(8)
N1 0.0158(11) 0.0149(11) 0.0131(11) 0.0022(9) 0.0010(9) 0.0092(9)
C1 0.0193(14) 0.0154(13) 0.0259(15) 0.0031(12) -0.0059(12) 0.0067(12)
C2 0.0157(13) 0.0141(13) 0.0314(16) -0.0008(12) -0.0035(12) 0.0076(11)
C3 0.0153(13) 0.0160(13) 0.0227(15) -0.0026(11) -0.0012(11) 0.0075(11)
C4 0.0123(12) 0.0138(12) 0.0193(15) -0.0015(11) -0.0030(10) 0.0063(10)
C5 0.0101(12) 0.0127(13) 0.0181(13) -0.0024(10) -0.0020(10) 0.0043(10)
C6 0.0158(13) 0.0153(13) 0.0124(13) 0.0017(10) 0.0013(10) 0.0084(11)
C7 0.0159(13) 0.0120(12) 0.0180(13) -0.0010(11) -0.0014(11) 0.0067(11)
C8 0.0208(14) 0.0152(14) 0.0190(15) 0.0025(11) 0.0003(11) 0.0064(11)
C9 0.0211(15) 0.0165(13) 0.0248(16) 0.0009(12) -0.0086(12) 0.0094(12)
C10 0.0166(14) 0.0159(14) 0.0265(16) -0.0031(12) -0.0032(12) 0.0082(11)
C11 0.0188(15) 0.0250(16) 0.038(2) -0.0029(14) -0.0047(13) 0.0084(13)
C12 0.0189(14) 0.0201(15) 0.0184(14) 0.0011(11) 0.0001(11) 0.0080(12)
C13 0.0188(14) 0.0172(14) 0.0196(14) -0.0008(11) 0.0000(12) 0.0102(12)
C14 0.0213(15) 0.0289(16) 0.0223(16) 0.0045(13) 0.0014(12) 0.0094(13)
C15 0.0190(14) 0.0255(15) 0.0185(15) 0.0046(12) -0.0004(11) 0.0102(12)
C16 0.0152(13) 0.0167(13) 0.0170(14) 0.0014(11) 0.0006(11) 0.0088(11)

loop_
_atom_type_symbol
_atom_type_description
_atom_type_scat_dispersion_real
_atom_type_scat_dispersion_imag
_atom_type_scat_source
C C 0.0033 0.0016 'International Tables Vol C Tables 4.2.6.8 and 6.1.1.4'
H H 0.0000 0.0000 'International Tables Vol C Tables 4.2.6.8 and 6.1.1.4'
N N 0.0061 0.0033 'International Tables Vol C Tables 4.2.6.8 and 6.1.1.4'
O O 0.0106 0.0060 'International Tables Vol C Tables 4.2.6.8 and 6.1.1.4'

loop_
_geom_angle_atom_site_label_1
_geom_angle_atom_site_label_2
_geom_angle_atom_site_label_3
_geom_angle
C16 O3 H11 109.5
C6 N1 O2 121.9(2)
C6 N1 C7 121.8(2)
O2 N1 C7 116.2(2)
C12 C1 C2 120.3(3)
C12 C1 H1 119.9
C2 C1 H1 119.9
C3 C2 C1 120.1(3)
C3 C2 H3 120.0
C1 C2 H3 120.0
C2 C3 C4 119.9(3)
C2 C3 H4 120.0
C4 C3 H4 120.0
C13 C4 C3 119.7(3)
C13 C4 C5 121.1(2)
C3 C4 C5 119.3(2)
O1 C5 C4 124.0(2)
O1 C5 C6 119.5(2)
C4 C5 C6 116.5(2)
N1 C6 C16 120.6(2)
N1 C6 C5 119.7(2)
C16 C6 C5 119.6(2)
C8 C7 C15 121.9(3)
C8 C7 N1 119.9(2)
C15 C7 N1 118.2(2)
C7 C8 C9 118.2(3)
C7 C8 H10 120.9
C9 C8 H10 120.9
C8 C9 C10 121.7(3)
C8 C9 H9 119.2
C10 C9 H9 119.2
C9 C10 C14 118.2(3)
C9 C10 C11 121.6(3)
C14 C10 C11 120.2(3)
C10 C11 H2 109.5
C10 C11 H5 109.5
H2 C11 H5 109.5
C10 C11 H6 109.5
H2 C11 H6 109.5
H5 C11 H6 109.5
C1 C12 C13 120.1(3)
C1 C12 H15 120.0
C13 C12 H15 120.0
C12 C13 C4 119.9(3)
C12 C13 H14 120.0
C4 C13 H14 120.0
C15 C14 C10 121.4(3)
C15 C14 H7 119.3
C10 C14 H7 119.3
C14 C15 C7 118.6(3)
C14 C15 H8 120.7
C7 C15 H8 120.7
O3 C16 C6 110.4(2)
O3 C16 H13 109.6
C6 C16 H13 109.6
O3 C16 H12 109.6
C6 C16 H12 109.6
H13 C16 H12 108.1

loop_
_geom_bond_atom_site_label_1
_geom_bond_atom_site_label_2
_geom_bond_distance
O1 C5 1.216(3)
O2 N1 1.318(3)
O3 C16 1.414(3)
O3 H11 0.8400
N1 C6 1.293(3)
N1 C7 1.458(3)
C1 C12 1.387(4)
C1 C2 1.393(5)
C1 H1 0.9500
C2 C3 1.385(4)
C2 H3 0.9500
C3 C4 1.402(4)
C3 H4 0.9500
C4 C13 1.400(4)
C4 C5 1.483(4)
C5 C6 1.517(4)
C6 C16 1.503(4)
C7 C8 1.382(4)
C7 C15 1.386(4)
C8 C9 1.385(4)
C8 H10 0.9500
C9 C10 1.392(4)
C9 H9 0.9500
C10 C14 1.395(4)
C10 C11 1.508(4)
C11 H2 0.9800
C11 H5 0.9800
C11 H6 0.9800
C12 C13 1.389(4)
C12 H15 0.9500
C13 H14 0.9500
C14 C15 1.381(4)
C14 H7 0.9500
C15 H8 0.9500
C16 H13 0.9900
C16 H12 0.9900
